data_2200837
loop_
_publ_author_name
'Jones, Peter G.'
'Terroba, Raquel'
'Fern\'andez, Eduardo'
'Laguna, Mariano'

_publ_section_title
;
 Tris(pentafluorophenyl)[2-(diphenylphosphino)thiophenol-\k<i>P</i>]gold(III)
 dichloromethane solvate
;
_journal_issue 3
_journal_name_full 'Acta Crystallographica Section E'
_journal_page_first m90
_journal_page_last m92
_journal_paper_doi 10.1107/S1600536802002404
_journal_volume 58
_journal_year 2002
_chemical_formula_iupac '[Au (C6 F5)3 (C18 H15 P1 S1)], C H2 Cl2'
_chemical_formula_moiety 'C36 H15 Au F15 P S , C H2 Cl2'
_chemical_formula_sum 'C37 H17 Au Cl2 F15 P S'
_chemical_formula_weight 1077.40
_chemical_name_systematic
;
 Tris(pentafluorophenyl)-(2-diphenylphosphinethiophenyl)-
 gold(III) Dichloromethane Solvate
;
_space_group_IT_number 2
_symmetry_cell_setting triclinic
_symmetry_space_group_name_Hall '-P 1'
_symmetry_space_group_name_H-M 'P -1'
_atom_sites_solution_hydrogens geom
_atom_sites_solution_primary Patterson
_atom_sites_solution_secondary difmap
_audit_creation_method SHELXL-97
_cell_angle_alpha 100.64(3)
_cell_angle_beta 94.41(3)
_cell_angle_gamma 106.84(3)
_cell_formula_units_Z 2
_cell_length_a 10.057(4)
_cell_length_b 12.888(5)
_cell_length_c 15.236(7)
_cell_measurement_reflns_used 52
_cell_measurement_temperature 143(2)
_cell_measurement_theta_max 11.5
_cell_measurement_theta_min 10
_cell_volume 1839.7(14)
_computing_cell_refinement DIF4
_computing_data_collection 'DIF4 (Stoe & Cie, 1992)'
_computing_data_reduction 'REDU4(Stoe & Cie, 1992)'
_computing_molecular_graphics 'XP (Siemens, 1994)'
_computing_publication_material SHELXL97
_computing_structure_refinement 'SHELXL97 (Sheldrick, 1997)'
_computing_structure_solution 'SHELXS97 (Sheldrick, 1990)'
_diffrn_ambient_temperature 143(2)
_diffrn_measured_fraction_theta_full .997
_diffrn_measured_fraction_theta_max .997
_diffrn_measurement_device_type 'Stoe STADI-4'
_diffrn_measurement_method \w/\q
_diffrn_radiation_monochromator graphite
_diffrn_radiation_source 'fine-focus sealed tube'
_diffrn_radiation_type MoK\a
_diffrn_radiation_wavelength .71073
_diffrn_reflns_av_R_equivalents .0287
_diffrn_reflns_av_sigmaI/netI .0436
_diffrn_reflns_limit_h_max 2
_diffrn_reflns_limit_h_min -11
_diffrn_reflns_limit_k_max 15
_diffrn_reflns_limit_k_min -15
_diffrn_reflns_limit_l_max 18
_diffrn_reflns_limit_l_min -18
_diffrn_reflns_number 8252
_diffrn_reflns_theta_full 25.02
_diffrn_reflns_theta_max 25.02
_diffrn_reflns_theta_min 3.11
_diffrn_standards_decay_% 0
_diffrn_standards_interval_time 60
_diffrn_standards_number 3
_exptl_absorpt_coefficient_mu 4.349
_exptl_absorpt_correction_T_max .960
_exptl_absorpt_correction_T_min .527
_exptl_absorpt_correction_type '\y scan'
_exptl_absorpt_process_details '(XEMP; Siemens, 1994)'
_exptl_crystal_colour colourless
_exptl_crystal_density_diffrn 1.945
_exptl_crystal_density_meas ?
_exptl_crystal_description tablet
_exptl_crystal_F_000 1036
_exptl_crystal_size_max .4
_exptl_crystal_size_mid .4
_exptl_crystal_size_min .12
_refine_diff_density_max .867
_refine_diff_density_min -.696
_refine_ls_extinction_method none
_refine_ls_goodness_of_fit_ref 1.049
_refine_ls_hydrogen_treatment mixed
_refine_ls_matrix_type full
_refine_ls_number_parameters 525
_refine_ls_number_reflns 6462
_refine_ls_number_restraints 539
_refine_ls_restrained_S_all 1.017
_refine_ls_R_factor_all .0371
_refine_ls_R_factor_gt .0316
_refine_ls_shift/su_max .022
_refine_ls_shift/su_mean .000
_refine_ls_structure_factor_coef Fsqd
_refine_ls_weighting_details 'calc w = 1/[\s^2^(Fo^2^)+(0.0287P)^2^+2.7433P] where P = (Fo^2^+2Fc^2^)/3'
_refine_ls_weighting_scheme calc
_refine_ls_wR_factor_gt .0692
_refine_ls_wR_factor_ref .0722
_reflns_number_gt 5909
_reflns_number_total 6462
_reflns_threshold_expression I>2\s(I)
_cod_data_source_file bt6109.cif
_cod_data_source_block I
_cod_depositor_comments
;
The following automatic conversions were performed:
'_geom_bond_publ_flag' value 'Y' changed to 'y' according to
'/home/saulius/struct/CIF-dictionaries/cif_core.dic' dictionary named
'cif_core.dic' version 2.4.1 from 2010-06-29 (8 times).

Automatic conversion script
Id: cif_fix_enum 1527 2010-12-29 10:47:43Z saulius 

The following automatic conversions were performed:

'_geom_bond_publ_flag' value 'Y' changed to 'y' according to
/home/saulius/struct/CIF-dictionaries/cif_core.dic dictionary named
'cif_core.dic' version 2.4.1 from 2010-06-29 (8
times).

'_geom_angle_publ_flag' value 'Y' changed to 'y' according
to /home/saulius/struct/CIF-dictionaries/cif_core.dic dictionary
named 'cif_core.dic' version 2.4.1 from 2010-06-29 (12 times).

Automatic conversion script
Id: cif_fix_values 1715 2011-07-08 13:25:40Z adriana 

The following automatic conversions were performed:

'_exptl_crystal_density_meas' value 'not measured' was changed to '?'
- the value is perceived as not measured.

Automatic conversion script
Id: cif_fix_values 3008 2015-01-20 13:52:24Z robertas 
;
_cod_original_cell_volume 1839.7(13)
_cod_database_code 2200837
_cod_database_fobs_code 2200837

loop_
_symmetry_equiv_pos_as_xyz
'x, y, z'
'-x, -y, -z'

loop_
_atom_site_label
_atom_site_fract_x
_atom_site_fract_y
_atom_site_fract_z
_atom_site_U_iso_or_equiv
_atom_site_adp_type
_atom_site_calc_flag
_atom_site_refinement_flags
_atom_site_occupancy
_atom_site_disorder_assembly
_atom_site_disorder_group
_atom_site_type_symbol
Au .262103(19) .262949(14) .245452(12) .02538(7) Uani d . 1 . . Au
P .50348(13) .36196(9) .24720(8) .0264(3) Uani d . 1 . . P
S .41358(17) .53589(12) .38648(10) .0496(4) Uani d D 1 . . S
H0 .331(5) .599(4) .403(4) .060 Uiso d D 1 . . H
C11 .3085(5) .1467(4) .3082(3) .0367(11) Uani d DU 1 . . C
C12 .3054(5) .0439(4) .2633(4) .0417(12) Uani d DU 1 . . C
C13 .3224(6) -.0372(5) .3079(5) .0629(17) Uani d DU 1 . . C
C14 .3428(7) -.0139(5) .3999(5) .0675(17) Uani d DU 1 . . C
C15 .3447(7) .0869(6) .4473(4) .0608(16) Uani d DU 1 . . C
C16 .3287(5) .1661(5) .4018(4) .0428(12) Uani d DU 1 . . C
F1 .2818(4) .0173(2) .1722(2) .0561(9) Uani d DU 1 . . F
F2 .3188(5) -.1366(3) .2593(4) .0898(14) Uani d DU 1 . . F
F3 .3556(5) -.0929(4) .4434(4) .1088(19) Uani d DU 1 . . F
F4 .3634(4) .1103(4) .5382(3) .0877(14) Uani d DU 1 . . F
F5 .3338(4) .2658(3) .4506(2) .0541(9) Uani d DU 1 . . F
C21 .0553(5) .1675(3) .2302(3) .0286(10) Uani d DU 1 . . C
C22 -.0202(5) .1511(3) .3005(3) .0338(11) Uani d DU 1 . . C
C23 -.1572(5) .0840(4) .2873(4) .0369(11) Uani d DU 1 . . C
C24 -.2226(5) .0320(4) .2016(4) .0410(12) Uani d DU 1 . . C
C25 -.1498(5) .0447(4) .1297(3) .0374(11) Uani d DU 1 . . C
C26 -.0139(5) .1122(4) .1449(3) .0337(11) Uani d DU 1 . . C
F6 .0389(3) .2016(3) .38590(19) .0455(8) Uani d DU 1 . . F
F7 -.2286(4) .0662(3) .3576(2) .0582(9) Uani d DU 1 . . F
F8 -.3569(3) -.0331(3) .1889(3) .0628(10) Uani d DU 1 . . F
F9 -.2133(3) -.0082(3) .0460(2) .0547(9) Uani d DU 1 . . F
F10 .0545(3) .1251(2) .07291(19) .0445(7) Uani d DU 1 . . F
C31 .1900(5) .3751(4) .1898(3) .0280(10) Uani d DU 1 . . C
C32 .1136(5) .4339(4) .2356(3) .0335(11) Uani d DU 1 . . C
C33 .0735(5) .5165(4) .2051(4) .0370(11) Uani d DU 1 . . C
C34 .1094(6) .5412(4) .1252(4) .0433(13) Uani d DU 1 . . C
C35 .1818(6) .4817(4) .0748(4) .0413(12) Uani d DU 1 . . C
C36 .2183(5) .3992(4) .1079(3) .0326(11) Uani d DU 1 . . C
F11 .0737(3) .4129(2) .31484(19) .0396(7) Uani d DU 1 . . F
F12 .0011(4) .5727(3) .2543(2) .0560(9) Uani d DU 1 . . F
F13 .0734(4) .6214(3) .0941(3) .0641(10) Uani d DU 1 . . F
F14 .2148(4) .5033(3) -.0049(2) .0587(9) Uani d DU 1 . . F
F15 .2907(3) .3440(3) .0559(2) .0439(7) Uani d DU 1 . . F
C41 .5198(5) .4997(4) .2279(3) .0303(10) Uani d DU 1 . . C
C42 .4716(5) .5726(4) .2885(3) .0337(11) Uani d DU 1 . . C
C43 .4693(6) .6718(4) .2666(4) .0443(13) Uani d DU 1 . . C
H43 .4383 .7224 .3071 .053 Uiso calc R 1 . . H
C44 .5106(7) .6985(5) .1881(4) .0556(16) Uani d DU 1 . . C
H44 .5048 .7660 .1739 .067 Uiso calc R 1 . . H
C45 .5608(7) .6283(4) .1290(4) .0525(15) Uani d DU 1 . . C
H45 .5910 .6479 .0751 .063 Uiso calc R 1 . . H
C46 .5666(5) .5291(4) .1495(4) .0376(12) Uani d DU 1 . . C
H46 .6024 .4810 .1099 .045 Uiso calc R 1 . . H
C51 .6290(5) .3794(4) .3447(3) .0321(11) Uani d DU 1 . . C
C52 .7113(5) .4850(4) .3922(3) .0386(12) Uani d DU 1 . . C
H52 .6996 .5492 .3747 .046 Uiso calc R 1 . . H
C53 .8101(6) .4960(5) .4649(4) .0457(13) Uani d DU 1 . . C
H53 .8652 .5678 .4976 .055 Uiso calc R 1 . . H
C54 .8284(6) .4037(5) .4895(4) .0454(13) Uani d DU 1 . . C
H54 .8959 .4119 .5396 .054 Uiso calc R 1 . . H
C55 .7497(5) .2989(5) .4425(4) .0409(12) Uani d DU 1 . . C
H55 .7635 .2353 .4599 .049 Uiso calc R 1 . . H
C56 .6501(5) .2863(4) .3695(4) .0372(12) Uani d DU 1 . . C
H56 .5966 .2141 .3367 .045 Uiso calc R 1 . . H
C61 .5747(5) .2920(3) .1566(3) .0287(10) Uani d DU 1 . . C
C62 .4885(5) .2086(4) .0874(3) .0326(11) Uani d DU 1 . . C
H62 .3899 .1845 .0878 .039 Uiso calc R 1 . . H
C63 .5459(6) .1606(4) .0179(3) .0396(12) Uani d DU 1 . . C
H63 .4864 .1030 -.0292 .048 Uiso calc R 1 . . H
C64 .6889(6) .1950(4) .0157(4) .0415(12) Uani d DU 1 . . C
H64 .7273 .1623 -.0330 .050 Uiso calc R 1 . . H
C65 .7762(5) .2778(4) .0853(3) .0360(11) Uani d DU 1 . . C
H65 .8747 .3017 .0844 .043 Uiso calc R 1 . . H
C66 .7199(5) .3251(4) .1556(3) .0344(11) Uani d DU 1 . . C
H66 .7799 .3805 .2038 .041 Uiso calc R 1 . . H
C99 .111(4) .182(3) .6684(18) .107(11) Uiso d PDU .273(9) A 1 C
H99A .1105 .2552 .6567 .129 Uiso calc PR .273(9) A 1 H
H99B .2089 .1815 .6714 .129 Uiso calc PR .273(9) A 1 H
Cl1 .0205(15) .0863(15) .5775(10) .148(6) Uiso d PDU .273(9) A 1 Cl
Cl2 .065(4) .179(2) .7733(17) .206(11) Uiso d PDU .273(9) A 1 Cl
C99' .1322(13) .2175(11) .6981(8) .080(3) Uiso d PDU .727(9) A 2 C
H99C .2100 .1857 .6892 .096 Uiso calc PR .727(9) A 2 H
H99D .1741 .2989 .7188 .096 Uiso calc PR .727(9) A 2 H
Cl1' .0291(5) .1901(5) .5959(3) .136(2) Uani d PDU .727(9) A 2 Cl
Cl2' .0466(6) .1667(4) .7806(4) .0933(15) Uani d PDU .727(9) A 2 Cl

loop_
_atom_site_aniso_label
_atom_site_aniso_U_11
_atom_site_aniso_U_22
_atom_site_aniso_U_33
_atom_site_aniso_U_12
_atom_site_aniso_U_13
_atom_site_aniso_U_23
Au .02463(10) .02472(10) .02616(10) .00659(7) .00346(7) .00566(7)
P .0252(6) .0239(5) .0285(6) .0057(5) .0033(5) .0044(5)
S .0571(10) .0462(8) .0415(8) .0117(7) .0221(7) .0001(6)
C11 .032(3) .037(2) .043(3) .009(2) .002(2) .017(2)
C12 .038(3) .041(3) .053(3) .015(2) .012(3) .019(2)
C13 .054(4) .051(3) .106(4) .034(3) .023(4) .038(3)
C14 .043(4) .079(4) .102(4) .023(3) .010(4) .066(3)
C15 .038(3) .090(4) .065(4) .017(3) .007(3) .050(3)
C16 .027(3) .058(3) .044(3) .007(2) .004(2) .025(2)
F1 .068(2) .0389(16) .061(2) .0207(16) .0122(19) .0020(15)
F2 .089(3) .050(2) .154(4) .042(2) .036(3) .041(2)
F3 .081(3) .121(4) .175(5) .051(3) .031(3) .121(4)
F4 .069(3) .145(4) .065(3) .028(3) .009(2) .070(3)
F5 .056(2) .062(2) .0344(18) .0090(17) -.0010(16) .0044(15)
C21 .029(3) .026(2) .033(2) .011(2) .003(2) .0088(19)
C22 .031(3) .032(2) .036(3) .007(2) .006(2) .006(2)
C23 .035(3) .033(2) .045(3) .007(2) .018(2) .014(2)
C24 .027(3) .031(2) .060(3) .002(2) .004(2) .009(2)
C25 .033(3) .032(2) .040(3) .007(2) -.001(2) -.001(2)
C26 .028(3) .031(2) .040(3) .007(2) .005(2) .007(2)
F6 .0416(18) .0553(18) .0302(16) .0021(15) .0072(14) .0059(14)
F7 .051(2) .060(2) .060(2) .0023(17) .0281(18) .0192(17)
F8 .0330(18) .054(2) .082(3) -.0091(15) .0073(18) .0065(18)
F9 .045(2) .0529(19) .048(2) .0019(16) -.0072(16) -.0073(15)
F10 .0439(18) .0516(18) .0311(16) .0084(15) .0072(14) .0019(14)
C31 .024(2) .030(2) .030(2) .0084(19) .002(2) .0061(19)
C32 .028(3) .036(2) .035(3) .008(2) .008(2) .008(2)
C33 .034(3) .034(2) .045(3) .014(2) .009(2) .006(2)
C34 .041(3) .042(3) .054(3) .018(2) .005(3) .020(3)
C35 .038(3) .052(3) .041(3) .015(2) .009(2) .024(3)
C36 .027(3) .037(2) .035(3) .010(2) .005(2) .009(2)
F11 .0447(18) .0402(15) .0367(17) .0154(14) .0157(14) .0077(13)
F12 .059(2) .0504(18) .071(2) .0341(17) .0216(19) .0127(17)
F13 .069(2) .061(2) .087(3) .0390(19) .017(2) .043(2)
F14 .061(2) .080(2) .057(2) .0330(19) .0232(18) .0454(19)
F15 .0488(19) .0570(18) .0377(17) .0273(15) .0179(15) .0172(14)
C41 .032(3) .026(2) .034(3) .008(2) .009(2) .0073(19)
C42 .027(3) .030(2) .038(3) .004(2) .002(2) .000(2)
C43 .048(3) .028(2) .055(3) .011(2) .011(3) .004(2)
C44 .064(4) .036(3) .075(4) .020(3) .018(3) .023(3)
C45 .063(4) .044(3) .056(4) .014(3) .019(3) .025(3)
C46 .036(3) .032(2) .045(3) .006(2) .016(2) .015(2)
C51 .026(3) .036(2) .031(3) .007(2) .006(2) .004(2)
C52 .034(3) .040(3) .039(3) .010(2) .005(2) .003(2)
C53 .034(3) .053(3) .036(3) .002(3) .001(2) -.004(2)
C54 .031(3) .074(4) .031(3) .018(3) .004(2) .007(3)
C55 .031(3) .059(3) .040(3) .022(2) .009(2) .014(3)
C56 .033(3) .038(3) .041(3) .010(2) .007(2) .008(2)
C61 .031(3) .025(2) .030(3) .009(2) .007(2) .0055(18)
C62 .028(3) .030(2) .037(3) .007(2) .001(2) .005(2)
C63 .044(3) .031(2) .035(3) .010(2) -.004(2) -.007(2)
C64 .046(3) .039(3) .040(3) .018(2) .009(3) .003(2)
C65 .030(3) .040(3) .039(3) .013(2) .008(2) .005(2)
C66 .031(3) .033(2) .037(3) .010(2) .003(2) .002(2)
Cl1' .124(4) .173(6) .092(3) .030(3) -.002(2) .015(3)
Cl2' .091(3) .078(2) .133(3) .0433(18) .026(2) .045(2)

loop_
_atom_type_symbol
_atom_type_description
_atom_type_scat_dispersion_real
_atom_type_scat_dispersion_imag
_atom_type_scat_source
C C .0033 .0016 'International Tables Vol C Tables 4.2.6.8 and 6.1.1.4'
H H .0000 .0000 'International Tables Vol C Tables 4.2.6.8 and 6.1.1.4'
F F .0171 .0103 'International Tables Vol C Tables 4.2.6.8 and 6.1.1.4'
P P .1023 .0942 'International Tables Vol C Tables 4.2.6.8 and 6.1.1.4'
S S .1246 .1234 'International Tables Vol C Tables 4.2.6.8 and 6.1.1.4'
Au Au -2.0133 8.8022 'International Tables Vol C Tables 4.2.6.8 and 6.1.1.4'
Cl Cl .1484 .1585 'International Tables Vol C Tables 4.2.6.8 and 6.1.1.4'

loop_
_geom_angle_atom_site_label_1
_geom_angle_atom_site_label_2
_geom_angle_atom_site_label_3
_geom_angle
_geom_angle_publ_flag
C21 Au C11 86.92(18) y
C21 Au C31 86.49(17) y
C11 Au C31 172.17(18) y
C21 Au P 173.61(13) y
C11 Au P 93.14(14) y
C31 Au P 93.88(13) y
C51 P C61 102.5(2) y
C51 P C41 106.9(2) y
C61 P C41 107.0(2) y
C51 P Au 119.59(16) y
C61 P Au 110.32(15) y
C41 P Au 109.70(16) y
C12 C11 C16 116.3(5) ?
C12 C11 Au 123.5(4) ?
C16 C11 Au 119.8(4) ?
F1 C12 C11 119.8(4) ?
F1 C12 C13 117.8(5) ?
C11 C12 C13 122.4(6) ?
F2 C13 C14 121.6(5) ?
F2 C13 C12 119.2(6) ?
C14 C13 C12 119.2(6) ?
F3 C14 C15 120.1(6) ?
F3 C14 C13 119.4(6) ?
C15 C14 C13 120.4(6) ?
F4 C15 C14 120.8(6) ?
F4 C15 C16 119.8(6) ?
C14 C15 C16 119.4(6) ?
F5 C16 C15 118.0(5) ?
F5 C16 C11 119.6(4) ?
C15 C16 C11 122.4(6) ?
C22 C21 C26 116.3(5) ?
C22 C21 Au 124.1(3) ?
C26 C21 Au 119.6(3) ?
F6 C22 C21 120.3(4) ?
F6 C22 C23 117.5(4) ?
C21 C22 C23 122.2(5) ?
F7 C23 C24 119.0(4) ?
F7 C23 C22 121.3(5) ?
C24 C23 C22 119.7(5) ?
F8 C24 C23 119.5(5) ?
F8 C24 C25 120.6(5) ?
C23 C24 C25 119.8(5) ?
F9 C25 C26 121.2(5) ?
F9 C25 C24 119.6(4) ?
C26 C25 C24 119.1(5) ?
F10 C26 C25 118.0(4) ?
F10 C26 C21 119.1(4) ?
C25 C26 C21 122.9(5) ?
C32 C31 C36 115.2(4) ?
C32 C31 Au 121.0(3) ?
C36 C31 Au 123.7(3) ?
F11 C32 C31 120.2(4) ?
F11 C32 C33 116.4(4) ?
C31 C32 C33 123.3(5) ?
F12 C33 C34 120.3(4) ?
F12 C33 C32 120.3(5) ?
C34 C33 C32 119.4(5) ?
F13 C34 C33 120.9(5) ?
F13 C34 C35 119.4(5) ?
C33 C34 C35 119.6(5) ?
F14 C35 C34 120.3(4) ?
F14 C35 C36 121.1(5) ?
C34 C35 C36 118.7(5) ?
F15 C36 C31 120.1(4) ?
F15 C36 C35 116.2(4) ?
C31 C36 C35 123.6(5) ?
C46 C41 C42 120.2(4) ?
C46 C41 P 120.3(3) ?
C42 C41 P 119.2(3) ?
C43 C42 C41 118.1(5) ?
C43 C42 S 121.8(4) ?
C41 C42 S 120.1(4) ?
C44 C43 C42 121.5(5) ?
C43 C44 C45 120.7(5) ?
C44 C45 C46 119.3(5) ?
C45 C46 C41 120.1(5) ?
C56 C51 C52 119.4(5) ?
C56 C51 P 119.5(4) ?
C52 C51 P 121.0(4) ?
C53 C52 C51 119.9(5) ?
C54 C53 C52 120.2(5) ?
C53 C54 C55 120.6(5) ?
C54 C55 C56 120.0(5) ?
C51 C56 C55 119.9(5) ?
C62 C61 C66 119.3(4) ?
C62 C61 P 121.6(4) ?
C66 C61 P 119.1(3) ?
C63 C62 C61 119.9(5) ?
C62 C63 C64 120.8(5) ?
C63 C64 C65 119.6(5) ?
C66 C65 C64 119.9(5) ?
C65 C66 C61 120.4(5) ?
Cl1 C99 Cl2 122(2) ?
Cl2' C99' Cl1' 114.8(7) ?
C42 S H0 100(3) ?
C44 C43 H43 119.2 ?
C42 C43 H43 119.2 ?
C43 C44 H44 119.7 ?
C45 C44 H44 119.7 ?
C44 C45 H45 120.3 ?
C46 C45 H45 120.3 ?
C45 C46 H46 119.9 ?
C41 C46 H46 119.9 ?
C53 C52 H52 120.1 ?
C51 C52 H52 120.1 ?
C54 C53 H53 119.9 ?
C52 C53 H53 119.9 ?
C53 C54 H54 119.7 ?
C55 C54 H54 119.7 ?
C54 C55 H55 120.0 ?
C56 C55 H55 120.0 ?
C51 C56 H56 120.0 ?
C55 C56 H56 120.0 ?
C63 C62 H62 120.1 ?
C61 C62 H62 120.1 ?
C62 C63 H63 119.6 ?
C64 C63 H63 119.6 ?
C63 C64 H64 120.2 ?
C65 C64 H64 120.2 ?
C66 C65 H65 120.1 ?
C64 C65 H65 120.1 ?
C65 C66 H66 119.8 ?
C61 C66 H66 119.8 ?
Cl1 C99 H99A 106.8 ?
Cl2 C99 H99A 106.8 ?
Cl1 C99 H99B 106.8 ?
Cl2 C99 H99B 106.8 ?
H99A C99 H99B 106.7 ?
Cl2' C99' H99C 108.6 ?
Cl1' C99' H99C 108.6 ?
Cl2' C99' H99D 108.6 ?
Cl1' C99' H99D 108.6 ?
H99C C99' H99D 107.5 ?

loop_
_geom_bond_atom_site_label_1
_geom_bond_atom_site_label_2
_geom_bond_site_symmetry_2
_geom_bond_distance
_geom_bond_publ_flag
Au C21 . 2.057(5) y
Au C11 . 2.060(5) y
Au C31 . 2.074(4) y
Au P . 2.3884(16) y
P C51 . 1.810(5) y
P C61 . 1.816(5) y
P C41 . 1.816(5) y
S C42 . 1.740(5) y
C11 C12 . 1.365(7) ?
C11 C16 . 1.389(7) ?
C12 F1 . 1.352(6) ?
C12 C13 . 1.389(7) ?
C13 F2 . 1.346(7) ?
C13 C14 . 1.365(9) ?
C14 F3 . 1.343(7) ?
C14 C15 . 1.359(9) ?
C15 F4 . 1.347(7) ?
C15 C16 . 1.374(7) ?
C16 F5 . 1.345(6) ?
C21 C22 . 1.373(6) ?
C21 C26 . 1.383(6) ?
C22 F6 . 1.348(6) ?
C22 C23 . 1.374(7) ?
C23 F7 . 1.351(6) ?
C23 C24 . 1.371(7) ?
C24 F8 . 1.345(6) ?
C24 C25 . 1.372(7) ?
C25 F9 . 1.342(6) ?
C25 C26 . 1.366(7) ?
C26 F10 . 1.349(6) ?
C31 C32 . 1.369(6) ?
C31 C36 . 1.372(6) ?
C32 F11 . 1.351(5) ?
C32 C33 . 1.383(6) ?
C33 F12 . 1.343(6) ?
C33 C34 . 1.364(7) ?
C34 F13 . 1.340(6) ?
C34 C35 . 1.378(7) ?
C35 F14 . 1.340(6) ?
C35 C36 . 1.383(6) ?
C36 F15 . 1.358(5) ?
C41 C46 . 1.394(6) ?
C41 C42 . 1.408(6) ?
C42 C43 . 1.385(7) ?
C43 C44 . 1.366(7) ?
C44 C45 . 1.385(8) ?
C45 C46 . 1.386(7) ?
C51 C56 . 1.389(6) ?
C51 C52 . 1.398(6) ?
C52 C53 . 1.387(7) ?
C53 C54 . 1.367(7) ?
C54 C55 . 1.379(7) ?
C55 C56 . 1.390(7) ?
C61 C62 . 1.386(6) ?
C61 C66 . 1.400(6) ?
C62 C63 . 1.377(7) ?
C63 C64 . 1.382(7) ?
C64 C65 . 1.390(7) ?
C65 C66 . 1.375(7) ?
C99 Cl1 . 1.67(2) ?
C99 Cl2 . 1.699(18) ?
C99' Cl2' . 1.701(11) ?
C99' Cl1' . 1.720(13) ?
S H0 . 1.331(19) ?
C43 H43 . .9500 ?
C44 H44 . .9500 ?
C45 H45 . .9500 ?
C46 H46 . .9500 ?
C52 H52 . .9500 ?
C53 H53 . .9500 ?
C54 H54 . .9500 ?
C55 H55 . .9500 ?
C56 H56 . .9500 ?
C62 H62 . .9500 ?
C63 H63 . .9500 ?
C64 H64 . .9500 ?
C65 H65 . .9500 ?
C66 H66 . .9500 ?
C99 H99A . .9900 ?
C99 H99B . .9900 ?
C99' H99C . .9900 ?
C99' H99D . .9900 ?
